data_4307412
loop_
_publ_author_name
'Fabio Marchetti'
'Fabio Marchetti'
'Bernardo Melai'
'Guido Pampaloni'
'Stefano Zacchini'

_publ_section_title
;
Synthesis and Reactivity of Haloacetato Derivatives of Iron(II) Including
the Crystal and the Molecular Structure of [Fe(CF3COOH)2(\m-CF3COO)2]n
;
_journal_name_full 'Inorganic Chemistry'
_journal_page_first 3378
_journal_page_last 3384
_journal_paper_doi 10.1021/ic061903h
_journal_volume 46
_journal_year 2007
_chemical_formula_sum 'C20 H44 Br8 Fe3 N4 O6'
_chemical_formula_weight 1243.42
_chemical_name_systematic
; 
 ? 
;
_space_group_IT_number 15
_symmetry_cell_setting monoclinic
_symmetry_space_group_name_Hall '-C 2yc'
_symmetry_space_group_name_H-M 'C 1 2/c 1'
_atom_sites_solution_hydrogens geom
_atom_sites_solution_primary direct
_atom_sites_solution_secondary difmap
_audit_creation_method SHELXL-97
_cell_angle_alpha 90.00
_cell_angle_beta 91.396(2)
_cell_angle_gamma 90.00
_cell_formula_units_Z 8
_cell_length_a 20.253(2)
_cell_length_b 12.0930(13)
_cell_length_c 35.505(4)
_cell_measurement_temperature 293(2)
_cell_volume 8693.3(16)
_computing_structure_refinement 'SHELXL-97 (Sheldrick, 1997)'
_computing_structure_solution 'SHELXS-97 (Sheldrick, 1990)'
_diffrn_ambient_temperature 293(2)
_diffrn_measured_fraction_theta_full 1.000
_diffrn_measured_fraction_theta_max 1.000
_diffrn_radiation_monochromator graphite
_diffrn_radiation_source 'fine-focus sealed tube'
_diffrn_radiation_type MoK\a
_diffrn_radiation_wavelength 0.71073
_diffrn_reflns_av_R_equivalents 0.1430
_diffrn_reflns_av_sigmaI/netI 0.1127
_diffrn_reflns_limit_h_max 22
_diffrn_reflns_limit_h_min -22
_diffrn_reflns_limit_k_max 13
_diffrn_reflns_limit_k_min -13
_diffrn_reflns_limit_l_max 39
_diffrn_reflns_limit_l_min -39
_diffrn_reflns_number 34333
_diffrn_reflns_theta_full 23.00
_diffrn_reflns_theta_max 23.00
_diffrn_reflns_theta_min 1.15
_exptl_absorpt_coefficient_mu 8.374
_exptl_absorpt_correction_T_max 0.4331
_exptl_absorpt_correction_T_min 0.2602
_exptl_absorpt_correction_type empirical
_exptl_crystal_colour red
_exptl_crystal_density_diffrn 1.900
_exptl_crystal_density_method 'not measured'
_exptl_crystal_description prism
_exptl_crystal_F_000 4784
_exptl_crystal_size_max 0.22
_exptl_crystal_size_mid 0.18
_exptl_crystal_size_min 0.12
_refine_diff_density_max 0.939
_refine_diff_density_min -0.927
_refine_diff_density_rms 0.131
_refine_ls_extinction_method none
_refine_ls_goodness_of_fit_ref 1.029
_refine_ls_hydrogen_treatment constr
_refine_ls_matrix_type full
_refine_ls_number_parameters 358
_refine_ls_number_reflns 6033
_refine_ls_number_restraints 482
_refine_ls_restrained_S_all 1.019
_refine_ls_R_factor_all 0.2111
_refine_ls_R_factor_gt 0.0988
_refine_ls_shift/su_max 0.000
_refine_ls_shift/su_mean 0.000
_refine_ls_structure_factor_coef Fsqd
_refine_ls_weighting_details 'calc w=1/[\s^2^(Fo^2^)+(0.1509P)^2^+130.5680P] where P=(Fo^2^+2Fc^2^)/3'
_refine_ls_weighting_scheme calc
_refine_ls_wR_factor_gt 0.2675
_refine_ls_wR_factor_ref 0.3510
_reflns_number_gt 2418
_reflns_number_total 6033
_reflns_threshold_expression >2sigma(I)
_cod_data_source_file ic061903hsi20061005_084340.cif
_cod_data_source_block c2ca
_cod_original_cell_volume 8693.4(17)
_cod_database_code 4307412

loop_
_symmetry_equiv_pos_as_xyz
'x, y, z'
'-x, y, -z+1/2'
'x+1/2, y+1/2, z'
'-x+1/2, y+1/2, -z+1/2'
'-x, -y, -z'
'x, -y, z-1/2'
'-x+1/2, -y+1/2, -z'
'x+1/2, -y+1/2, z-1/2'

loop_
_atom_site_label
_atom_site_type_symbol
_atom_site_fract_x
_atom_site_fract_y
_atom_site_fract_z
_atom_site_U_iso_or_equiv
_atom_site_adp_type
_atom_site_occupancy
_atom_site_symmetry_multiplicity
_atom_site_calc_flag
_atom_site_refinement_flags
_atom_site_disorder_assembly
_atom_site_disorder_group
Fe1 Fe 0.46047(12) 0.0331(2) 0.12164(7) 0.0729(8) Uani 1 1 d U A .
O1 O 0.4272(7) 0.1650(11) 0.1547(4) 0.0966(17) Uani 1 1 d DU . .
C1 C 0.3749(9) 0.1993(17) 0.1644(6) 0.0973(19) Uiso 0.822(16) 1 d PDU A 1
H1 H 0.3367 0.1746 0.1520 0.117 Uiso 0.822(16) 1 calc PR A 1
N1 N 0.3699(8) 0.2727(16) 0.1927(5) 0.098(2) Uiso 0.822(16) 1 d PDU A 1
C2 C 0.4261(10) 0.324(2) 0.2113(7) 0.100(3) Uiso 0.822(16) 1 d PDU A 1
H2A H 0.4111 0.3740 0.2302 0.149 Uiso 0.822(16) 1 calc PR A 1
H2B H 0.4513 0.3635 0.1932 0.149 Uiso 0.822(16) 1 calc PR A 1
H2C H 0.4532 0.2677 0.2230 0.149 Uiso 0.822(16) 1 calc PR A 1
C3 C 0.3073(9) 0.323(2) 0.1995(7) 0.104(3) Uiso 0.822(16) 1 d PDU A 1
H3A H 0.3118 0.3742 0.2201 0.155 Uiso 0.822(16) 1 calc PR A 1
H3B H 0.2758 0.2669 0.2057 0.155 Uiso 0.822(16) 1 calc PR A 1
H3C H 0.2923 0.3617 0.1773 0.155 Uiso 0.822(16) 1 calc PR A 1
C1' C 0.442(2) 0.238(6) 0.176(2) 0.0973(19) Uiso 0.178(16) 1 d PDU A 2
H1' H 0.4858 0.2535 0.1818 0.117 Uiso 0.178(16) 1 calc PR A 2
N1' N 0.393(3) 0.297(5) 0.1927(18) 0.098(2) Uiso 0.178(16) 1 d PDU A 2
C2' C 0.406(4) 0.399(6) 0.212(3) 0.099(4) Uiso 0.178(16) 1 d PDU A 2
H2'1 H 0.3666 0.4264 0.2228 0.149 Uiso 0.178(16) 1 calc PR A 2
H2'2 H 0.4229 0.4524 0.1946 0.149 Uiso 0.178(16) 1 calc PR A 2
H2'3 H 0.4389 0.3867 0.2318 0.149 Uiso 0.178(16) 1 calc PR A 2
C3' C 0.327(3) 0.286(8) 0.177(3) 0.099(3) Uiso 0.178(16) 1 d PDU A 2
H3'1 H 0.2967 0.3238 0.1928 0.149 Uiso 0.178(16) 1 calc PR A 2
H3'2 H 0.3154 0.2088 0.1757 0.149 Uiso 0.178(16) 1 calc PR A 2
H3'3 H 0.3252 0.3172 0.1522 0.149 Uiso 0.178(16) 1 calc PR A 2
O2 O 0.3809(7) 0.0462(12) 0.0826(4) 0.1018(17) Uani 1 1 d DU . .
C4 C 0.3497(12) 0.1197(17) 0.0680(7) 0.103(2) Uiso 0.685(14) 1 d PDU A 1
H4 H 0.3584 0.1938 0.0731 0.124 Uiso 0.685(14) 1 calc PR A 1
N2 N 0.3009(11) 0.0871(17) 0.0438(6) 0.106(2) Uiso 0.685(14) 1 d PDU A 1
C5 C 0.3007(14) -0.0183(17) 0.0251(9) 0.108(3) Uiso 0.685(14) 1 d PDU A 1
H5A H 0.2624 -0.0238 0.0088 0.163 Uiso 0.685(14) 1 calc PR A 1
H5B H 0.2998 -0.0762 0.0436 0.163 Uiso 0.685(14) 1 calc PR A 1
H5C H 0.3398 -0.0253 0.0106 0.163 Uiso 0.685(14) 1 calc PR A 1
C6 C 0.2563(13) 0.1665(18) 0.0282(8) 0.112(4) Uiso 0.685(14) 1 d PDU A 1
H6A H 0.2253 0.1303 0.0114 0.168 Uiso 0.685(14) 1 calc PR A 1
H6B H 0.2805 0.2210 0.0145 0.168 Uiso 0.685(14) 1 calc PR A 1
H6C H 0.2329 0.2017 0.0481 0.168 Uiso 0.685(14) 1 calc PR A 1
C4' C 0.3478(19) -0.029(2) 0.0701(13) 0.103(2) Uiso 0.315(14) 1 d PDU A 2
H4' H 0.3562 -0.1025 0.0758 0.123 Uiso 0.315(14) 1 calc PR A 2
N2' N 0.2967(16) 0.004(3) 0.0468(10) 0.106(2) Uiso 0.315(14) 1 d PDU A 2
C5' C 0.2307(18) 0.007(5) 0.0612(17) 0.109(5) Uiso 0.315(14) 1 d PDU A 2
H5'1 H 0.2001 0.0278 0.0414 0.164 Uiso 0.315(14) 1 calc PR A 2
H5'2 H 0.2286 0.0590 0.0814 0.164 Uiso 0.315(14) 1 calc PR A 2
H5'3 H 0.2193 -0.0655 0.0702 0.164 Uiso 0.315(14) 1 calc PR A 2
C6' C 0.314(3) 0.103(4) 0.0260(16) 0.107(3) Uiso 0.315(14) 1 d PDU A 2
H6'1 H 0.2776 0.1230 0.0093 0.161 Uiso 0.315(14) 1 calc PR A 2
H6'2 H 0.3524 0.0894 0.0116 0.161 Uiso 0.315(14) 1 calc PR A 2
H6'3 H 0.3223 0.1629 0.0433 0.161 Uiso 0.315(14) 1 calc PR A 2
O3 O 0.5195(7) 0.1388(11) 0.0910(4) 0.105(2) Uani 1 1 d DU . .
C7 C 0.5208(9) 0.2368(13) 0.0872(6) 0.105(2) Uani 1 1 d DU A .
H7 H 0.4871 0.2787 0.0974 0.126 Uiso 1 1 calc R . .
N3 N 0.5685(8) 0.2892(11) 0.0689(5) 0.107(2) Uani 1 1 d DU . .
C8 C 0.6247(9) 0.2314(15) 0.0556(6) 0.112(3) Uani 1 1 d DU A .
H8A H 0.6536 0.2824 0.0435 0.168 Uiso 1 1 calc R . .
H8B H 0.6105 0.1758 0.0378 0.168 Uiso 1 1 calc R . .
H8C H 0.6477 0.1969 0.0764 0.168 Uiso 1 1 calc R . .
C9 C 0.5713(10) 0.4074(12) 0.0663(6) 0.110(3) Uani 1 1 d DU A .
H9A H 0.6093 0.4286 0.0523 0.166 Uiso 1 1 calc R . .
H9B H 0.5743 0.4386 0.0911 0.166 Uiso 1 1 calc R . .
H9C H 0.5320 0.4341 0.0536 0.166 Uiso 1 1 calc R . .
O4 O 0.4105(7) -0.0827(12) 0.1527(4) 0.113(2) Uani 1 1 d DU . .
C10 C 0.3605(9) -0.1305(16) 0.1491(6) 0.116(2) Uani 1 1 d DU A .
H10 H 0.3327 -0.1122 0.1289 0.140 Uiso 1 1 calc R . .
N4 N 0.3410(8) -0.2104(14) 0.1727(5) 0.118(2) Uani 1 1 d DU . .
C11 C 0.3812(9) -0.2514(18) 0.2029(6) 0.123(3) Uani 1 1 d DU A .
H11A H 0.3581 -0.3092 0.2157 0.184 Uiso 1 1 calc R . .
H11B H 0.3911 -0.1926 0.2203 0.184 Uiso 1 1 calc R . .
H11C H 0.4216 -0.2802 0.1932 0.184 Uiso 1 1 calc R . .
C12 C 0.2803(9) -0.2672(17) 0.1638(6) 0.123(3) Uani 1 1 d DU A .
H12A H 0.2726 -0.3227 0.1825 0.185 Uiso 1 1 calc R . .
H12B H 0.2833 -0.3017 0.1395 0.185 Uiso 1 1 calc R . .
H12C H 0.2445 -0.2153 0.1633 0.185 Uiso 1 1 calc R . .
O5 O 0.5001(6) -0.0994(10) 0.0874(3) 0.0932(16) Uani 1 1 d DU . .
C13 C 0.5168(18) -0.2104(18) 0.1013(6) 0.0936(19) Uiso 0.586(17) 1 d PDU A 1
H13A H 0.4777 -0.2477 0.1102 0.112 Uiso 0.586(17) 1 calc PR A 1
H13B H 0.5493 -0.2065 0.1217 0.112 Uiso 0.586(17) 1 calc PR A 1
C14 C 0.5447(18) -0.2714(19) 0.0676(6) 0.094(2) Uiso 0.586(17) 1 d PDU A 1
H14A H 0.5248 -0.3441 0.0651 0.113 Uiso 0.586(17) 1 calc PR A 1
H14B H 0.5921 -0.2800 0.0707 0.113 Uiso 0.586(17) 1 calc PR A 1
C15 C 0.5281(19) -0.201(2) 0.0327(5) 0.095(2) Uiso 0.586(17) 1 d PDU A 1
H15A H 0.5669 -0.1921 0.0176 0.113 Uiso 0.586(17) 1 calc PR A 1
H15B H 0.4938 -0.2364 0.0175 0.113 Uiso 0.586(17) 1 calc PR A 1
C16 C 0.5044(19) -0.0889(19) 0.0467(6) 0.0937(19) Uiso 0.586(17) 1 d PDU A 1
H16A H 0.5355 -0.0313 0.0402 0.112 Uiso 0.586(17) 1 calc PR A 1
H16B H 0.4616 -0.0710 0.0355 0.112 Uiso 0.586(17) 1 calc PR A 1
C13' C 0.551(2) -0.084(2) 0.0588(12) 0.0936(19) Uiso 0.414(17) 1 d PDU A 2
H13C H 0.5876 -0.0408 0.0689 0.112 Uiso 0.414(17) 1 calc PR A 2
H13D H 0.5325 -0.0465 0.0367 0.112 Uiso 0.414(17) 1 calc PR A 2
C14' C 0.5728(17) -0.201(3) 0.0490(13) 0.094(2) Uiso 0.414(17) 1 d PDU A 2
H14C H 0.6110 -0.2225 0.0643 0.113 Uiso 0.414(17) 1 calc PR A 2
H14D H 0.5839 -0.2062 0.0227 0.113 Uiso 0.414(17) 1 calc PR A 2
C15' C 0.513(2) -0.275(2) 0.0575(12) 0.094(2) Uiso 0.414(17) 1 d PDU A 2
H15C H 0.4850 -0.2828 0.0353 0.113 Uiso 0.414(17) 1 calc PR A 2
H15D H 0.5279 -0.3473 0.0658 0.113 Uiso 0.414(17) 1 calc PR A 2
C16' C 0.477(2) -0.215(2) 0.0889(12) 0.0936(19) Uiso 0.414(17) 1 d PDU A 2
H16C H 0.4300 -0.2188 0.0847 0.112 Uiso 0.414(17) 1 calc PR A 2
H16D H 0.4884 -0.2473 0.1132 0.112 Uiso 0.414(17) 1 calc PR A 2
O6 O 0.5410(6) 0.0123(11) 0.1614(3) 0.0973(17) Uani 1 1 d DU . .
C17 C 0.5330(11) -0.021(4) 0.2007(6) 0.098(2) Uiso 0.56(2) 1 d PDU A 1
H17A H 0.5183 -0.0976 0.2021 0.117 Uiso 0.56(2) 1 calc PR A 1
H17B H 0.5010 0.0253 0.2129 0.117 Uiso 0.56(2) 1 calc PR A 1
C18 C 0.6011(12) -0.008(4) 0.2191(6) 0.099(2) Uiso 0.56(2) 1 d PDU A 1
H18A H 0.6143 -0.0760 0.2317 0.119 Uiso 0.56(2) 1 calc PR A 1
H18B H 0.6006 0.0509 0.2376 0.119 Uiso 0.56(2) 1 calc PR A 1
C19 C 0.6492(9) 0.020(4) 0.1880(7) 0.099(2) Uiso 0.56(2) 1 d PDU A 1
H19A H 0.6738 0.0861 0.1945 0.118 Uiso 0.56(2) 1 calc PR A 1
H19B H 0.6802 -0.0404 0.1849 0.118 Uiso 0.56(2) 1 calc PR A 1
C20 C 0.6093(10) 0.038(4) 0.1516(7) 0.098(2) Uiso 0.56(2) 1 d PDU A 1
H20A H 0.6131 0.1137 0.1431 0.117 Uiso 0.56(2) 1 calc PR A 1
H20B H 0.6243 -0.0111 0.1319 0.117 Uiso 0.56(2) 1 calc PR A 1
C17' C 0.5365(14) 0.057(4) 0.1999(8) 0.099(3) Uiso 0.44(2) 1 d PDU A 2
H17C H 0.5086 0.0114 0.2153 0.118 Uiso 0.44(2) 1 calc PR A 2
H17D H 0.5190 0.1321 0.1994 0.118 Uiso 0.44(2) 1 calc PR A 2
C18' C 0.6078(16) 0.056(4) 0.2149(10) 0.099(3) Uiso 0.44(2) 1 d PDU A 2
H18C H 0.6094 0.0406 0.2418 0.119 Uiso 0.44(2) 1 calc PR A 2
H18D H 0.6289 0.1269 0.2106 0.119 Uiso 0.44(2) 1 calc PR A 2
C19' C 0.6417(17) -0.036(4) 0.1930(10) 0.099(3) Uiso 0.44(2) 1 d PDU A 2
H19C H 0.6882 -0.0194 0.1901 0.119 Uiso 0.44(2) 1 calc PR A 2
H19D H 0.6376 -0.1062 0.2058 0.119 Uiso 0.44(2) 1 calc PR A 2
C20' C 0.6057(14) -0.038(4) 0.1547(9) 0.099(3) Uiso 0.44(2) 1 d PDU A 2
H20C H 0.6297 0.0034 0.1362 0.119 Uiso 0.44(2) 1 calc PR A 2
H20D H 0.6005 -0.1139 0.1459 0.119 Uiso 0.44(2) 1 calc PR A 2
Fe2 Fe 0.14890(16) 0.0363(3) 0.18347(9) 0.1069(11) Uani 1 1 d . . .
Br1 Br 0.23480(17) 0.0322(4) 0.22732(10) 0.1834(17) Uani 1 1 d . . .
Br2 Br 0.10941(19) -0.1414(3) 0.17337(11) 0.1715(14) Uani 1 1 d . . .
Br3 Br 0.0615(2) 0.1373(5) 0.20409(15) 0.257(3) Uani 1 1 d . . .
Br4 Br 0.1862(2) 0.1114(5) 0.12865(11) 0.252(3) Uani 1 1 d . . .
Fe3 Fe 0.15910(16) 0.9911(2) 0.92826(9) 0.0976(10) Uani 1 1 d . . .
Br5 Br 0.18557(16) 0.8162(2) 0.94964(10) 0.1519(12) Uani 1 1 d . . .
Br6 Br 0.10858(16) 1.0854(3) 0.97641(8) 0.1446(12) Uani 1 1 d . . .
Br7 Br 0.08547(17) 0.9842(3) 0.87698(8) 0.1523(12) Uani 1 1 d . . .
Br8 Br 0.25401(17) 1.0818(3) 0.91103(10) 0.1670(14) Uani 1 1 d . . .

loop_
_atom_site_aniso_label
_atom_site_aniso_U_11
_atom_site_aniso_U_22
_atom_site_aniso_U_33
_atom_site_aniso_U_23
_atom_site_aniso_U_13
_atom_site_aniso_U_12
Fe1 0.0736(17) 0.0638(15) 0.0817(18) 0.0041(12) 0.0087(12) -0.0006(13)
O1 0.097(2) 0.096(2) 0.097(2) -0.0036(13) 0.0052(13) 0.0023(13)
O2 0.100(2) 0.102(2) 0.103(2) -0.0018(13) -0.0015(13) 0.0012(13)
O3 0.111(4) 0.090(3) 0.114(5) 0.019(4) 0.028(3) -0.015(4)
C7 0.112(5) 0.090(3) 0.115(5) 0.020(4) 0.028(3) -0.015(4)
N3 0.113(5) 0.092(4) 0.117(5) 0.020(4) 0.028(4) -0.016(4)
C8 0.116(6) 0.098(5) 0.123(6) 0.019(5) 0.033(5) -0.015(5)
C9 0.118(6) 0.093(4) 0.122(6) 0.023(5) 0.026(5) -0.017(5)
O4 0.106(5) 0.103(3) 0.132(6) 0.028(4) 0.033(3) -0.017(4)
C10 0.108(5) 0.106(4) 0.136(6) 0.026(4) 0.033(4) -0.018(4)
N4 0.110(5) 0.108(4) 0.139(6) 0.027(4) 0.033(4) -0.019(4)
C11 0.117(6) 0.112(5) 0.141(7) 0.028(5) 0.030(5) -0.017(6)
C12 0.113(6) 0.112(5) 0.145(7) 0.024(5) 0.033(5) -0.023(5)
O5 0.0943(19) 0.0921(18) 0.0934(18) -0.0014(10) 0.0033(10) 0.0007(10)
O6 0.097(2) 0.098(2) 0.097(2) -0.0003(13) 0.0003(13) 0.0009(13)
Fe2 0.102(2) 0.111(2) 0.107(2) 0.021(2) -0.0191(19) -0.0133(19)
Br1 0.145(3) 0.248(4) 0.154(3) 0.061(3) -0.068(2) -0.039(3)
Br2 0.193(3) 0.133(3) 0.188(3) 0.012(2) -0.011(3) -0.041(2)
Br3 0.228(5) 0.282(6) 0.257(5) -0.097(4) -0.054(4) 0.103(4)
Br4 0.243(5) 0.358(7) 0.153(3) 0.115(4) -0.054(3) -0.174(5)
Fe3 0.116(2) 0.079(2) 0.098(2) -0.0006(17) 0.0159(18) -0.0033(17)
Br5 0.178(3) 0.0954(19) 0.182(3) 0.0228(19) -0.005(2) 0.0193(18)
Br6 0.174(3) 0.144(2) 0.118(2) -0.0215(18) 0.0399(19) 0.014(2)
Br7 0.177(3) 0.152(3) 0.126(2) -0.0016(19) -0.032(2) 0.008(2)
Br8 0.147(3) 0.164(3) 0.193(3) 0.002(2) 0.065(2) -0.033(2)

loop_
_atom_type_symbol
_atom_type_description
_atom_type_scat_dispersion_real
_atom_type_scat_dispersion_imag
_atom_type_scat_source
C C 0.0033 0.0016 'International Tables Vol C Tables 4.2.6.8 and 6.1.1.4'
H H 0.0000 0.0000 'International Tables Vol C Tables 4.2.6.8 and 6.1.1.4'
N N 0.0061 0.0033 'International Tables Vol C Tables 4.2.6.8 and 6.1.1.4'
O O 0.0106 0.0060 'International Tables Vol C Tables 4.2.6.8 and 6.1.1.4'
Fe Fe 0.3463 0.8444 'International Tables Vol C Tables 4.2.6.8 and 6.1.1.4'
Br Br -0.2901 2.4595 'International Tables Vol C Tables 4.2.6.8 and 6.1.1.4'

loop_
_geom_angle_atom_site_label_1
_geom_angle_atom_site_label_2
_geom_angle_atom_site_label_3
_geom_angle
_geom_angle_site_symmetry_1
_geom_angle_site_symmetry_3
_geom_angle_publ_flag
O4 Fe1 O3 173.9(6) . . ?
O4 Fe1 O1 92.8(6) . . ?
O3 Fe1 O1 91.2(5) . . ?
O4 Fe1 O2 91.4(6) . . ?
O3 Fe1 O2 92.8(6) . . ?
O1 Fe1 O2 93.4(5) . . ?
O4 Fe1 O6 86.8(5) . . ?
O3 Fe1 O6 88.8(5) . . ?
O1 Fe1 O6 88.3(5) . . ?
O2 Fe1 O6 177.6(5) . . ?
O4 Fe1 O5 89.5(6) . . ?
O3 Fe1 O5 86.3(5) . . ?
O1 Fe1 O5 176.9(5) . . ?
O2 Fe1 O5 88.6(5) . . ?
O6 Fe1 O5 89.8(5) . . ?
C1 O1 C1' 76(3) . . ?
C1 O1 Fe1 136.2(13) . . ?
C1' O1 Fe1 147(2) . . ?
O1 C1 N1 121.8(17) . . ?
O1 C1 H1 119.1 . . ?
N1 C1 H1 119.1 . . ?
C1 N1 C3 119.3(15) . . ?
C1 N1 C2 123.5(16) . . ?
C3 N1 C2 115.7(15) . . ?
N1 C2 H2A 109.5 . . ?
N1 C2 H2B 109.5 . . ?
H2A C2 H2B 109.5 . . ?
N1 C2 H2C 109.5 . . ?
H2A C2 H2C 109.5 . . ?
H2B C2 H2C 109.5 . . ?
N1 C3 H3A 109.5 . . ?
N1 C3 H3B 109.5 . . ?
H3A C3 H3B 109.5 . . ?
N1 C3 H3C 109.5 . . ?
H3A C3 H3C 109.5 . . ?
H3B C3 H3C 109.5 . . ?
O1 C1' N1' 119(3) . . ?
O1 C1' H1' 120.3 . . ?
N1' C1' H1' 120.3 . . ?
C1' N1' C3' 118(3) . . ?
C1' N1' C2' 122(3) . . ?
C3' N1' C2' 115(3) . . ?
N1' C2' H2'1 109.5 . . ?
N1' C2' H2'2 109.5 . . ?
H2'1 C2' H2'2 109.5 . . ?
N1' C2' H2'3 109.5 . . ?
H2'1 C2' H2'3 109.5 . . ?
H2'2 C2' H2'3 109.5 . . ?
N1' C3' H3'1 109.5 . . ?
N1' C3' H3'2 109.5 . . ?
H3'1 C3' H3'2 109.5 . . ?
N1' C3' H3'3 109.5 . . ?
H3'1 C3' H3'3 109.5 . . ?
H3'2 C3' H3'3 109.5 . . ?
C4 O2 C4' 97(2) . . ?
C4 O2 Fe1 136.6(14) . . ?
C4' O2 Fe1 126.5(19) . . ?
O2 C4 N2 115.3(18) . . ?
O2 C4 H4 122.4 . . ?
N2 C4 H4 122.4 . . ?
C4 N2 C6 119.9(16) . . ?
C4 N2 C5 123.1(16) . . ?
C6 N2 C5 115.2(11) . . ?
N2 C5 H5A 109.5 . . ?
N2 C5 H5B 109.5 . . ?
H5A C5 H5B 109.5 . . ?
N2 C5 H5C 109.5 . . ?
H5A C5 H5C 109.5 . . ?
H5B C5 H5C 109.5 . . ?
N2 C6 H6A 109.5 . . ?
N2 C6 H6B 109.5 . . ?
H6A C6 H6B 109.5 . . ?
N2 C6 H6C 109.5 . . ?
H6A C6 H6C 109.5 . . ?
H6B C6 H6C 109.5 . . ?
O2 C4' N2' 114(2) . . ?
O2 C4' H4' 123.0 . . ?
N2' C4' H4' 123.0 . . ?
C4' N2' C5' 119(3) . . ?
C4' N2' C6' 111(2) . . ?
C5' N2' C6' 113(2) . . ?
N2' C5' H5'1 109.5 . . ?
N2' C5' H5'2 109.5 . . ?
H5'1 C5' H5'2 109.5 . . ?
N2' C5' H5'3 109.5 . . ?
H5'1 C5' H5'3 109.5 . . ?
H5'2 C5' H5'3 109.5 . . ?
N2' C6' H6'1 109.5 . . ?
N2' C6' H6'2 109.5 . . ?
H6'1 C6' H6'2 109.5 . . ?
N2' C6' H6'3 109.5 . . ?
H6'1 C6' H6'3 109.5 . . ?
H6'2 C6' H6'3 109.5 . . ?
C7 O3 Fe1 133.3(12) . . ?
O3 C7 N3 122.9(16) . . ?
O3 C7 H7 118.5 . . ?
N3 C7 H7 118.5 . . ?
C7 N3 C8 121.4(13) . . ?
C7 N3 C9 122.3(14) . . ?
C8 N3 C9 115.8(13) . . ?
N3 C8 H8A 109.5 . . ?
N3 C8 H8B 109.5 . . ?
H8A C8 H8B 109.5 . . ?
N3 C8 H8C 109.5 . . ?
H8A C8 H8C 109.5 . . ?
H8B C8 H8C 109.5 . . ?
N3 C9 H9A 109.5 . . ?
N3 C9 H9B 109.5 . . ?
H9A C9 H9B 109.5 . . ?
N3 C9 H9C 109.5 . . ?
H9A C9 H9C 109.5 . . ?
H9B C9 H9C 109.5 . . ?
C10 O4 Fe1 135.5(14) . . ?
O4 C10 N4 123.7(17) . . ?
O4 C10 H10 118.1 . . ?
N4 C10 H10 118.1 . . ?
C10 N4 C11 123.4(14) . . ?
C10 N4 C12 117.9(14) . . ?
C11 N4 C12 118.2(14) . . ?
N4 C11 H11A 109.5 . . ?
N4 C11 H11B 109.5 . . ?
H11A C11 H11B 109.5 . . ?
N4 C11 H11C 109.5 . . ?
H11A C11 H11C 109.5 . . ?
H11B C11 H11C 109.5 . . ?
N4 C12 H12A 109.5 . . ?
N4 C12 H12B 109.5 . . ?
H12A C12 H12B 109.5 . . ?
N4 C12 H12C 109.5 . . ?
H12A C12 H12C 109.5 . . ?
H12B C12 H12C 109.5 . . ?
C16 O5 C13 113.3(13) . . ?
C16 O5 C16' 98(2) . . ?
C13 O5 C16' 36(2) . . ?
C16 O5 C13' 41(2) . . ?
C13 O5 C13' 101.0(18) . . ?
C16' O5 C13' 111.8(15) . . ?
C16 O5 Fe1 121.5(11) . . ?
C13 O5 Fe1 124.8(11) . . ?
C16' O5 Fe1 123.9(12) . . ?
C13' O5 Fe1 124.3(12) . . ?
O5 C13 C14 105.3(13) . . ?
O5 C13 H13A 110.7 . . ?
C14 C13 H13A 110.7 . . ?
O5 C13 H13B 110.7 . . ?
C14 C13 H13B 110.7 . . ?
H13A C13 H13B 108.8 . . ?
C13 C14 C15 106.7(12) . . ?
C13 C14 H14A 110.4 . . ?
C15 C14 H14A 110.4 . . ?
C13 C14 H14B 110.4 . . ?
C15 C14 H14B 110.4 . . ?
H14A C14 H14B 108.6 . . ?
C16 C15 C14 107.3(12) . . ?
C16 C15 H15A 110.3 . . ?
C14 C15 H15A 110.3 . . ?
C16 C15 H15B 110.3 . . ?
C14 C15 H15B 110.3 . . ?
H15A C15 H15B 108.5 . . ?
O5 C16 C15 105.7(13) . . ?
O5 C16 H16A 110.6 . . ?
C15 C16 H16A 110.6 . . ?
O5 C16 H16B 110.6 . . ?
C15 C16 H16B 110.6 . . ?
H16A C16 H16B 108.7 . . ?
O5 C13' C14' 104.4(15) . . ?
O5 C13' H13C 110.9 . . ?
C14' C13' H13C 110.9 . . ?
O5 C13' H13D 110.9 . . ?
C14' C13' H13D 110.9 . . ?
H13C C13' H13D 108.9 . . ?
C13' C14' C15' 105.1(15) . . ?
C13' C14' H14C 110.7 . . ?
C15' C14' H14C 110.7 . . ?
C13' C14' H14D 110.7 . . ?
C15' C14' H14D 110.7 . . ?
H14C C14' H14D 108.8 . . ?
C16' C15' C14' 105.1(14) . . ?
C16' C15' H15C 110.7 . . ?
C14' C15' H15C 110.7 . . ?
C16' C15' H15D 110.7 . . ?
C14' C15' H15D 110.7 . . ?
H15C C15' H15D 108.8 . . ?
O5 C16' C15' 105.5(14) . . ?
O5 C16' H16C 110.6 . . ?
C15' C16' H16C 110.6 . . ?
O5 C16' H16D 110.6 . . ?
C15' C16' H16D 110.6 . . ?
H16C C16' H16D 108.8 . . ?
C17 O6 C20 114.3(13) . . ?
C17 O6 C20' 99(2) . . ?
C20 O6 C20' 37(2) . . ?
C17 O6 C17' 38(2) . . ?
C20 O6 C17' 103(2) . . ?
C20' O6 C17' 112.3(14) . . ?
C17 O6 Fe1 123.9(11) . . ?
C20 O6 Fe1 121.7(11) . . ?
C20' O6 Fe1 127.5(13) . . ?
C17' O6 Fe1 120.1(13) . . ?
O6 C17 C18 105.0(13) . . ?
O6 C17 H17A 110.8 . . ?
C18 C17 H17A 110.8 . . ?
O6 C17 H17B 110.8 . . ?
C18 C17 H17B 110.8 . . ?
H17A C17 H17B 108.8 . . ?
C17 C18 C19 107.5(12) . . ?
C17 C18 H18A 110.2 . . ?
C19 C18 H18A 110.2 . . ?
C17 C18 H18B 110.2 . . ?
C19 C18 H18B 110.2 . . ?
H18A C18 H18B 108.5 . . ?
C20 C19 C18 108.1(12) . . ?
C20 C19 H19A 110.1 . . ?
C18 C19 H19A 110.1 . . ?
C20 C19 H19B 110.1 . . ?
C18 C19 H19B 110.1 . . ?
H19A C19 H19B 108.4 . . ?
O6 C20 C19 104.6(13) . . ?
O6 C20 H20A 110.8 . . ?
C19 C20 H20A 110.8 . . ?
O6 C20 H20B 110.8 . . ?
C19 C20 H20B 110.8 . . ?
H20A C20 H20B 108.9 . . ?
O6 C17' C18' 103.9(15) . . ?
O6 C17' H17C 111.0 . . ?
C18' C17' H17C 111.0 . . ?
O6 C17' H17D 111.0 . . ?
C18' C17' H17D 111.0 . . ?
H17C C17' H17D 109.0 . . ?
C17' C18' C19' 105.1(14) . . ?
C17' C18' H18C 110.7 . . ?
C19' C18' H18C 110.7 . . ?
C17' C18' H18D 110.7 . . ?
C19' C18' H18D 110.7 . . ?
H18C C18' H18D 108.8 . . ?
C20' C19' C18' 105.0(14) . . ?
C20' C19' H19C 110.8 . . ?
C18' C19' H19C 110.8 . . ?
C20' C19' H19D 110.8 . . ?
C18' C19' H19D 110.8 . . ?
H19C C19' H19D 108.8 . . ?
O6 C20' C19' 104.8(14) . . ?
O6 C20' H20C 110.8 . . ?
C19' C20' H20C 110.8 . . ?
O6 C20' H20D 110.8 . . ?
C19' C20' H20D 110.8 . . ?
H20C C20' H20D 108.9 . . ?
Br3 Fe2 Br4 109.5(3) . . ?
Br3 Fe2 Br1 111.9(2) . . ?
Br4 Fe2 Br1 108.86(19) . . ?
Br3 Fe2 Br2 106.1(2) . . ?
Br4 Fe2 Br2 110.8(2) . . ?
Br1 Fe2 Br2 109.62(19) . . ?
Br5 Fe3 Br8 109.56(19) . . ?
Br5 Fe3 Br6 108.20(17) . . ?
Br8 Fe3 Br6 110.33(18) . . ?
Br5 Fe3 Br7 111.35(17) . . ?
Br8 Fe3 Br7 109.37(18) . . ?
Br6 Fe3 Br7 108.02(17) . . ?

loop_
_geom_bond_atom_site_label_1
_geom_bond_atom_site_label_2
_geom_bond_distance
_geom_bond_site_symmetry_2
_geom_bond_publ_flag
Fe1 O4 2.061(13) . ?
Fe1 O3 2.076(12) . ?
Fe1 O1 2.101(13) . ?
Fe1 O2 2.105(13) . ?
Fe1 O6 2.146(12) . ?
Fe1 O5 2.177(12) . ?
O1 C1 1.196(11) . ?
O1 C1' 1.197(13) . ?
C1 N1 1.347(11) . ?
C1 H1 0.9300 . ?
N1 C3 1.432(12) . ?
N1 C2 1.441(12) . ?
C2 H2A 0.9600 . ?
C2 H2B 0.9600 . ?
C2 H2C 0.9600 . ?
C3 H3A 0.9600 . ?
C3 H3B 0.9600 . ?
C3 H3C 0.9600 . ?
C1' N1' 1.359(13) . ?
C1' H1' 0.9300 . ?
N1' C3' 1.439(13) . ?
N1' C2' 1.442(13) . ?
C2' H2'1 0.9600 . ?
C2' H2'2 0.9600 . ?
C2' H2'3 0.9600 . ?
C3' H3'1 0.9600 . ?
C3' H3'2 0.9600 . ?
C3' H3'3 0.9600 . ?
O2 C4 1.201(12) . ?
O2 C4' 1.205(13) . ?
C4 N2 1.354(12) . ?
C4 H4 0.9300 . ?
N2 C6 1.421(12) . ?
N2 C5 1.435(12) . ?
C5 H5A 0.9600 . ?
C5 H5B 0.9600 . ?
C5 H5C 0.9600 . ?
C6 H6A 0.9600 . ?
C6 H6B 0.9600 . ?
C6 H6C 0.9600 . ?
C4' N2' 1.369(13) . ?
C4' H4' 0.9300 . ?
N2' C5' 1.443(13) . ?
N2' C6' 1.452(13) . ?
C5' H5'1 0.9600 . ?
C5' H5'2 0.9600 . ?
C5' H5'3 0.9600 . ?
C6' H6'1 0.9600 . ?
C6' H6'2 0.9600 . ?
C6' H6'3 0.9600 . ?
O3 C7 1.194(11) . ?
C7 N3 1.337(11) . ?
C7 H7 0.9300 . ?
N3 C8 1.426(11) . ?
N3 C9 1.433(11) . ?
C8 H8A 0.9600 . ?
C8 H8B 0.9600 . ?
C8 H8C 0.9600 . ?
C9 H9A 0.9600 . ?
C9 H9B 0.9600 . ?
C9 H9C 0.9600 . ?
O4 C10 1.170(11) . ?
C10 N4 1.344(11) . ?
C10 H10 0.9300 . ?
N4 C11 1.419(11) . ?
N4 C12 1.438(11) . ?
C11 H11A 0.9600 . ?
C11 H11B 0.9600 . ?
C11 H11C 0.9600 . ?
C12 H12A 0.9600 . ?
C12 H12B 0.9600 . ?
C12 H12C 0.9600 . ?
O5 C16 1.457(17) . ?
O5 C13 1.466(17) . ?
O5 C16' 1.470(18) . ?
O5 C13' 1.474(18) . ?
C13 C14 1.526(8) . ?
C13 H13A 0.9700 . ?
C13 H13B 0.9700 . ?
C14 C15 1.531(9) . ?
C14 H14A 0.9700 . ?
C14 H14B 0.9700 . ?
C15 C16 1.524(8) . ?
C15 H15A 0.9700 . ?
C15 H15B 0.9700 . ?
C16 H16A 0.9700 . ?
C16 H16B 0.9700 . ?
C13' C14' 1.528(8) . ?
C13' H13C 0.9700 . ?
C13' H13D 0.9700 . ?
C14' C15' 1.531(9) . ?
C14' H14C 0.9700 . ?
C14' H14D 0.9700 . ?
C15' C16' 1.529(8) . ?
C15' H15C 0.9700 . ?
C15' H15D 0.9700 . ?
C16' H16C 0.9700 . ?
C16' H16D 0.9700 . ?
O6 C17 1.466(17) . ?
O6 C20 1.466(17) . ?
O6 C20' 1.470(18) . ?
O6 C17' 1.478(18) . ?
C17 C18 1.521(8) . ?
C17 H17A 0.9700 . ?
C17 H17B 0.9700 . ?
C18 C19 1.528(9) . ?
C18 H18A 0.9700 . ?
C18 H18B 0.9700 . ?
C19 C20 1.522(8) . ?
C19 H19A 0.9700 . ?
C19 H19B 0.9700 . ?
C20 H20A 0.9700 . ?
C20 H20B 0.9700 . ?
C17' C18' 1.526(8) . ?
C17' H17C 0.9700 . ?
C17' H17D 0.9700 . ?
C18' C19' 1.531(9) . ?
C18' H18C 0.9700 . ?
C18' H18D 0.9700 . ?
C19' C20' 1.525(8) . ?
C19' H19C 0.9700 . ?
C19' H19D 0.9700 . ?
C20' H20C 0.9700 . ?
C20' H20D 0.9700 . ?
Fe2 Br3 2.285(6) . ?
Fe2 Br4 2.292(5) . ?
Fe2 Br1 2.307(4) . ?
Fe2 Br2 2.319(5) . ?
Fe3 Br5 2.306(4) . ?
Fe3 Br8 2.309(4) . ?
Fe3 Br6 2.314(4) . ?
Fe3 Br7 2.327(4) . ?

loop_
_geom_torsion_atom_site_label_1
_geom_torsion_atom_site_label_2
_geom_torsion_atom_site_label_3
_geom_torsion_atom_site_label_4
_geom_torsion
_geom_torsion_site_symmetry_1
_geom_torsion_site_symmetry_2
_geom_torsion_site_symmetry_3
_geom_torsion_site_symmetry_4
_geom_torsion_publ_flag
O4 Fe1 O1 C1 -54(2) . . . . ?
O3 Fe1 O1 C1 130(2) . . . . ?
O2 Fe1 O1 C1 37(2) . . . . ?
O6 Fe1 O1 C1 -141(2) . . . . ?
O5 Fe1 O1 C1 167(8) . . . . ?
O4 Fe1 O1 C1' 115(10) . . . . ?
O3 Fe1 O1 C1' -60(10) . . . . ?
O2 Fe1 O1 C1' -153(10) . . . . ?
O6 Fe1 O1 C1' 28(10) . . . . ?
O5 Fe1 O1 C1' -23(14) . . . . ?
C1' O1 C1 N1 -9(6) . . . . ?
Fe1 O1 C1 N1 165.0(16) . . . . ?
O1 C1 N1 C3 171(2) . . . . ?
O1 C1 N1 C2 6(4) . . . . ?
C1 O1 C1' N1' -1(7) . . . . ?
Fe1 O1 C1' N1' -173(4) . . . . ?
O1 C1' N1' C3' -14(12) . . . . ?
O1 C1' N1' C2' -166(9) . . . . ?
O4 Fe1 O2 C4 131(3) . . . . ?
O3 Fe1 O2 C4 -53(3) . . . . ?
O1 Fe1 O2 C4 39(3) . . . . ?
O6 Fe1 O2 C4 174(100) . . . . ?
O5 Fe1 O2 C4 -139(3) . . . . ?
O4 Fe1 O2 C4' -41(4) . . . . ?
O3 Fe1 O2 C4' 135(4) . . . . ?
O1 Fe1 O2 C4' -134(4) . . . . ?
O6 Fe1 O2 C4' 2(14) . . . . ?
O5 Fe1 O2 C4' 48(4) . . . . ?
C4' O2 C4 N2 -6(4) . . . . ?
Fe1 O2 C4 N2 -179.9(16) . . . . ?
O2 C4 N2 C6 173(3) . . . . ?
O2 C4 N2 C5 -23(4) . . . . ?
C4 O2 C4' N2' 2(4) . . . . ?
Fe1 O2 C4' N2' 176(2) . . . . ?
O2 C4' N2' C5' -102(5) . . . . ?
O2 C4' N2' C6' 33(6) . . . . ?
O4 Fe1 O3 C7 -148(5) . . . . ?
O1 Fe1 O3 C7 -16(2) . . . . ?
O2 Fe1 O3 C7 77(2) . . . . ?
O6 Fe1 O3 C7 -105(2) . . . . ?
O5 Fe1 O3 C7 165(2) . . . . ?
Fe1 O3 C7 N3 172.4(14) . . . . ?
O3 C7 N3 C8 -6(3) . . . . ?
O3 C7 N3 C9 -177(2) . . . . ?
O3 Fe1 O4 C10 -129(5) . . . . ?
O1 Fe1 O4 C10 99(2) . . . . ?
O2 Fe1 O4 C10 6(2) . . . . ?
O6 Fe1 O4 C10 -173(2) . . . . ?
O5 Fe1 O4 C10 -83(2) . . . . ?
Fe1 O4 C10 N4 174.5(15) . . . . ?
O4 C10 N4 C11 -5(4) . . . . ?
O4 C10 N4 C12 -176(2) . . . . ?
O4 Fe1 O5 C16 138(2) . . . . ?
O3 Fe1 O5 C16 -46(2) . . . . ?
O1 Fe1 O5 C16 -83(9) . . . . ?
O2 Fe1 O5 C16 47(2) . . . . ?
O6 Fe1 O5 C16 -135(2) . . . . ?
O4 Fe1 O5 C13 -34(2) . . . . ?
O3 Fe1 O5 C13 142(2) . . . . ?
O1 Fe1 O5 C13 105(9) . . . . ?
O2 Fe1 O5 C13 -125(2) . . . . ?
O6 Fe1 O5 C13 53(2) . . . . ?
O4 Fe1 O5 C16' 10(3) . . . . ?
O3 Fe1 O5 C16' -174(3) . . . . ?
O1 Fe1 O5 C16' 149(9) . . . . ?
O2 Fe1 O5 C16' -81(3) . . . . ?
O6 Fe1 O5 C16' 97(3) . . . . ?
O4 Fe1 O5 C13' -173(3) . . . . ?
O3 Fe1 O5 C13' 3(3) . . . . ?
O1 Fe1 O5 C13' -34(10) . . . . ?
O2 Fe1 O5 C13' 96(3) . . . . ?
O6 Fe1 O5 C13' -86(3) . . . . ?
C16 O5 C13 C14 10(3) . . . . ?
C16' O5 C13 C14 81(3) . . . . ?
C13' O5 C13 C14 -32(3) . . . . ?
Fe1 O5 C13 C14 -178.1(17) . . . . ?
O5 C13 C14 C15 -13(4) . . . . ?
C13 C14 C15 C16 12(4) . . . . ?
C13 O5 C16 C15 -2(4) . . . . ?
C16' O5 C16 C15 -36(3) . . . . ?
C13' O5 C16 C15 78(3) . . . . ?
Fe1 O5 C16 C15 -174.7(19) . . . . ?
C14 C15 C16 O5 -6(4) . . . . ?
C16 O5 C13' C14' -92(3) . . . . ?
C13 O5 C13' C14' 21(4) . . . . ?
C16' O5 C13' C14' -14(4) . . . . ?
Fe1 O5 C13' C14' 168(2) . . . . ?
O5 C13' C14' C15' 26(4) . . . . ?
C13' C14' C15' C16' -29(5) . . . . ?
C16 O5 C16' C15' 37(4) . . . . ?
C13 O5 C16' C15' -82(3) . . . . ?
C13' O5 C16' C15' -3(5) . . . . ?
Fe1 O5 C16' C15' 174(2) . . . . ?
C14' C15' C16' O5 20(5) . . . . ?
O4 Fe1 O6 C17 -28(2) . . . . ?
O3 Fe1 O6 C17 156(2) . . . . ?
O1 Fe1 O6 C17 65(2) . . . . ?
O2 Fe1 O6 C17 -71(13) . . . . ?
O5 Fe1 O6 C17 -117(2) . . . . ?
O4 Fe1 O6 C20 156(2) . . . . ?
O3 Fe1 O6 C20 -20(2) . . . . ?
O1 Fe1 O6 C20 -111(2) . . . . ?
O2 Fe1 O6 C20 113(12) . . . . ?
O5 Fe1 O6 C20 67(2) . . . . ?
O4 Fe1 O6 C20' 111(3) . . . . ?
O3 Fe1 O6 C20' -65(3) . . . . ?
O1 Fe1 O6 C20' -156(3) . . . . ?
O2 Fe1 O6 C20' 68(13) . . . . ?
O5 Fe1 O6 C20' 22(3) . . . . ?
O4 Fe1 O6 C17' -73(3) . . . . ?
O3 Fe1 O6 C17' 112(3) . . . . ?
O1 Fe1 O6 C17' 20(3) . . . . ?
O2 Fe1 O6 C17' -115(12) . . . . ?
O5 Fe1 O6 C17' -162(3) . . . . ?
C20 O6 C17 C18 5(4) . . . . ?
C20' O6 C17 C18 40(3) . . . . ?
C17' O6 C17 C18 -75(3) . . . . ?
Fe1 O6 C17 C18 -171.7(19) . . . . ?
O6 C17 C18 C19 -7(4) . . . . ?
C17 C18 C19 C20 7(5) . . . . ?
C17 O6 C20 C19 0(4) . . . . ?
C20' O6 C20 C19 -72(3) . . . . ?
C17' O6 C20 C19 38(3) . . . . ?
Fe1 O6 C20 C19 176.1(19) . . . . ?
C18 C19 C20 O6 -4(4) . . . . ?
C17 O6 C17' C18' 88(3) . . . . ?
C20 O6 C17' C18' -25(4) . . . . ?
C20' O6 C17' C18' 13(4) . . . . ?
Fe1 O6 C17' C18' -164(2) . . . . ?
O6 C17' C18' C19' -26(4) . . . . ?
C17' C18' C19' C20' 30(5) . . . . ?
C17 O6 C20' C19' -31(4) . . . . ?
C20 O6 C20' C19' 88(3) . . . . ?
C17' O6 C20' C19' 6(4) . . . . ?
Fe1 O6 C20' C19' -177(2) . . . . ?
C18' C19' C20' O6 -22(4) . . . . ?
